data_7208832
loop_
_publ_author_name
'Jones, Andrew O. F.'
'Lem\'ee-Cailleau, Marie-H\'el\`ene'
'Martins, David M. S.'
'McIntyre, Garry J.'
'Oswald, Iain D. H.'
'Pulham, Colin R.'
'Spanswick, Christopher K.'
'Thomas, Lynne H.'
'Wilson, Chick C.'

_publ_section_title
;
 Temperature dependent solid-state proton migration in dimethylurea-oxalic
 acid complexes.
;
_journal_issue 38
_journal_name_full 'Physical chemistry chemical physics : PCCP'
_journal_page_first 13273
_journal_page_last 13283
_journal_paper_doi 10.1039/c2cp41782k
_journal_volume 14
_journal_year 2012
_chemical_formula_sum 'C8 H18 N4 O6'
_chemical_formula_weight 266.00
_chemical_name_common
;
bis(N,N-Dimethylurea) oxalic acid
;
_chemical_name_systematic
;
bis(N,N-Dimethylurea) ethanedioic acid
;
_space_group_IT_number 14
_symmetry_cell_setting monoclinic
_symmetry_space_group_name_Hall '-P 2ybc'
_symmetry_space_group_name_H-M 'P 1 21/c 1'
_atom_sites_solution_hydrogens difmap
_atom_sites_solution_primary direct
_atom_sites_solution_secondary difmap
_audit_creation_method SHELXL-97
_cell_angle_alpha 90.00
_cell_angle_beta 112.200(10)
_cell_angle_gamma 90.00
_cell_formula_units_Z 2
_cell_length_a 7.870(5)
_cell_length_b 6.470(5)
_cell_length_c 13.830(5)
_cell_measurement_reflns_used 250
_cell_measurement_temperature 275
_cell_volume 652.0(7)
_computing_cell_refinement 'lauegen (CCP4)'
_computing_data_collection 'VIVALDI (MAATEL)'
_computing_data_reduction 'argonne_boxes, laue4 (Piltz, 2011)'
_computing_molecular_graphics 'Mercury (McRae, 2006)'
_computing_publication_material 'WINGX (Farrugia, 1999)'
_computing_structure_refinement 'SHELXL-97 (Sheldrick, 2008)'
_diffrn_ambient_temperature 275
_diffrn_detector_area_resol_mean 0.7
_diffrn_measurement_device_type VIVALDI
_diffrn_measurement_method 'Laue patterns at 10 orientations'
_diffrn_radiation_monochromator none
_diffrn_radiation_probe neutron
_diffrn_radiation_source 'ILL reactor source, thermal guide'
_diffrn_radiation_type neutron
_diffrn_radiation_wavelength 0.80-5.20
_diffrn_reflns_av_R_equivalents 0.1470
_diffrn_reflns_av_sigmaI/netI 0.0805
_diffrn_reflns_limit_h_max 9
_diffrn_reflns_limit_h_min -9
_diffrn_reflns_limit_k_max 7
_diffrn_reflns_limit_k_min -7
_diffrn_reflns_limit_l_max 15
_diffrn_reflns_limit_l_min -14
_diffrn_reflns_number 4233
_diffrn_standards_number none
_exptl_absorpt_coefficient_mu 0.000
_exptl_absorpt_correction_type none
_exptl_crystal_colour colourless
_exptl_crystal_density_diffrn 1.355
_exptl_crystal_density_method 'not measured'
_exptl_crystal_description prism
_exptl_crystal_F_000 12
_exptl_crystal_size_max 2.5
_exptl_crystal_size_mid 2.2
_exptl_crystal_size_min 1.2
_refine_diff_density_max 0.044
_refine_diff_density_min -0.053
_refine_diff_density_rms 0.010
_refine_ls_extinction_coef 3.4(7)
_refine_ls_extinction_expression Fc^*^=kFc[1+0.001xFc^2^\l^3^/sin(2\q)]^-1/4^
_refine_ls_extinction_method SHELXL
_refine_ls_goodness_of_fit_ref 1.573
_refine_ls_hydrogen_treatment refall
_refine_ls_matrix_type full
_refine_ls_number_parameters 164
_refine_ls_number_reflns 916
_refine_ls_number_restraints 0
_refine_ls_restrained_S_all 1.573
_refine_ls_R_factor_all 0.1107
_refine_ls_R_factor_gt 0.0578
_refine_ls_shift/su_max 0.000
_refine_ls_shift/su_mean 0.000
_refine_ls_structure_factor_coef Fsqd
_refine_ls_weighting_details 'calc w=1/[\s^2^(Fo^2^)+(0.0300P)^2^+0.0000P] where P=(Fo^2^+2Fc^2^)/3'
_refine_ls_weighting_scheme calc
_refine_ls_wR_factor_gt 0.0974
_refine_ls_wR_factor_ref 0.1071
_reflns_number_gt 582
_reflns_number_total 916
_reflns_threshold_expression >2\s(I)
_cod_data_source_file c2cp41782k.txt
_cod_data_source_block dmuox_275
_cod_original_sg_symbol_H-M P21/c
_cod_database_code 7208832

loop_
_symmetry_equiv_pos_as_xyz
'x, y, z'
'-x, y+1/2, -z+1/2'
'-x, -y, -z'
'x, -y-1/2, z-1/2'

loop_
_atom_site_label
_atom_site_type_symbol
_atom_site_fract_x
_atom_site_fract_y
_atom_site_fract_z
_atom_site_U_iso_or_equiv
_atom_site_adp_type
_atom_site_occupancy
_atom_site_symmetry_multiplicity
_atom_site_calc_flag
O1 O 0.5016(4) 0.2551(4) 0.3792(3) 0.0622(11) Uani 1 1 d
O3 O 0.7609(5) 0.0169(4) 0.4379(4) 0.0631(13) Uani 1 1 d
O4 O 0.9672(5) 0.2627(5) 0.4987(4) 0.101(2) Uani 1 1 d
N1 N 0.3489(2) 0.5548(3) 0.34037(18) 0.0558(7) Uani 1 1 d
N2 N 0.6661(3) 0.5538(4) 0.41198(19) 0.0577(7) Uani 1 1 d
C1 C 0.5075(3) 0.4521(3) 0.3779(2) 0.0468(7) Uani 1 1 d
C2 C 0.3403(5) 0.7795(5) 0.3364(4) 0.0670(12) Uani 1 1 d
H3 H 0.386(3) 0.8451(16) 0.4067(10) 0.165(6) Uani 1 1 d
H4 H 0.222(2) 0.8272(15) 0.2918(15) 0.228(10) Uani 1 1 d
H5 H 0.4304(18) 0.8451(12) 0.3045(10) 0.143(4) Uani 1 1 d
C3 C 0.1752(5) 0.4412(7) 0.3047(4) 0.0674(11) Uani 1 1 d
H6 H 0.101(2) 0.471(3) 0.2328(12) 0.213(10) Uani 1 1 d
H7 H 0.101(2) 0.475(3) 0.3444(14) 0.184(8) Uani 1 1 d
H8 H 0.1910(15) 0.301(2) 0.314(2) 0.256(14) Uani 1 1 d
C4 C 0.9251(3) 0.0850(3) 0.4820(2) 0.0514(8) Uani 1 1 d
H2 H 0.7835(8) 0.4706(9) 0.4438(6) 0.077(2) Uani 1 1 d
H1 H 0.6787(8) 0.7051(11) 0.4160(6) 0.0722(17) Uani 1 1 d
H9 H 0.6468(8) 0.1470(8) 0.4118(5) 0.0733(17) Uani 1 1 d

loop_
_atom_site_aniso_label
_atom_site_aniso_U_11
_atom_site_aniso_U_22
_atom_site_aniso_U_33
_atom_site_aniso_U_23
_atom_site_aniso_U_13
_atom_site_aniso_U_12
O1 0.0429(16) 0.0286(17) 0.104(3) -0.0012(15) 0.0147(18) -0.0005(11)
O3 0.0381(17) 0.0365(16) 0.103(4) -0.0042(16) 0.0133(18) 0.0013(11)
O4 0.0400(16) 0.0322(19) 0.196(7) -0.008(2) 0.005(2) 0.0012(12)
N1 0.0344(11) 0.0419(10) 0.0815(17) 0.0027(10) 0.0111(10) 0.0034(7)
N2 0.0358(12) 0.0403(12) 0.0883(18) -0.0025(11) 0.0137(10) 0.0002(9)
C1 0.0363(13) 0.0327(12) 0.064(2) -0.0004(12) 0.0104(12) 0.0016(9)
C2 0.054(2) 0.0433(19) 0.098(4) 0.006(2) 0.022(2) 0.0064(14)
H3 0.36(2) 0.058(5) 0.117(9) -0.003(5) 0.130(11) 0.008(7)
H4 0.133(10) 0.047(5) 0.38(2) 0.035(8) -0.045(12) 0.009(5)
H5 0.179(11) 0.059(5) 0.221(13) 0.029(6) 0.110(10) -0.008(5)
C3 0.0381(18) 0.064(2) 0.087(4) 0.002(2) 0.0095(18) -0.0055(15)
H6 0.125(11) 0.36(3) 0.100(11) 0.053(11) -0.023(9) -0.136(13)
H7 0.104(10) 0.27(2) 0.209(18) -0.084(13) 0.091(11) -0.078(10)
H8 0.064(6) 0.076(6) 0.55(4) 0.011(12) 0.028(12) -0.025(5)
C4 0.0405(15) 0.0312(13) 0.079(2) -0.0030(13) 0.0185(13) -0.0008(10)
H2 0.042(3) 0.058(3) 0.119(7) 0.002(3) 0.017(3) 0.003(3)
H1 0.046(2) 0.052(3) 0.109(5) -0.008(3) 0.017(3) -0.005(2)
H9 0.072(4) 0.047(3) 0.094(5) -0.008(3) 0.024(3) -0.015(3)

loop_
_atom_type_symbol
_atom_type_description
_atom_type_scat_dispersion_real
_atom_type_scat_dispersion_imag
_atom_type_scat_source
C C 0.0000 0.0000 'International Tables Vol C Tables 4.2.6.8 and 6.1.1.4'
H H 0.0000 0.0000 'International Tables Vol C Tables 4.2.6.8 and 6.1.1.4'
N N 0.0000 0.0000 'International Tables Vol C Tables 4.2.6.8 and 6.1.1.4'
O O 0.0000 0.0000 'International Tables Vol C Tables 4.2.6.8 and 6.1.1.4'

loop_
_geom_angle_atom_site_label_1
_geom_angle_atom_site_label_2
_geom_angle_atom_site_label_3
_geom_angle
_geom_angle_site_symmetry_3
C1 N1 C2 122.4(2) .
C1 N1 C3 119.9(2) .
C2 N1 C3 117.7(3) .
O1 C1 N2 121.6(2) .
O1 C1 N1 118.0(2) .
N2 C1 N1 120.4(2) .
O4 C4 O3 125.4(3) .
O4 C4 C4 119.9(3) 3_756
O3 C4 C4 114.7(3) 3_756

loop_
_geom_bond_atom_site_label_1
_geom_bond_atom_site_label_2
_geom_bond_distance
_geom_bond_site_symmetry_2
O1 C1 1.276(4) .
O3 C4 1.280(4) .
O4 C4 1.195(4) .
N1 C1 1.334(3) .
N1 C2 1.455(4) .
N1 C3 1.464(4) .
N2 C1 1.330(3) .
C4 C4 1.550(5) 3_756
